data_4088462
loop_
_publ_author_name
'Taguchi, Hiro-omi'
'Sasaki, Daichi'
'Takeuchi, Katsuhiko'
'Tsujimoto, Shota'
'Matsuo, Tsukasa'
'Tanaka, Hiromasa'
'Yoshizawa, Kazunari'
'Ozawa, Fumiyuki'

_publ_section_title
;
 Unsymmetrical PNP-Pincer Type Phosphaalkene Ligands Protected by a
 Fused-Ring Bulky Eind Group: Synthesis and Applications to Rh(I) and
 Ir(I) Complexes
;
_journal_issue 10
_journal_name_full Organometallics
_journal_page_first 1526
_journal_paper_doi 10.1021/acs.organomet.6b00113
_journal_volume 35
_journal_year 2016
_chemical_formula_sum 'C53 H79 Cl Ir N P2'
_chemical_formula_weight 1019.76
_space_group_IT_number 19
_space_group_name_Hall 'P 2ac 2ab'
_space_group_name_H-M_alt 'P 21 21 21'
_symmetry_cell_setting orthorhombic
_symmetry_space_group_name_H-M 'P 21 21 21'
_atom_sites_solution_hydrogens geom
_atom_sites_solution_primary direct
_atom_sites_solution_secondary difmap
_audit_creation_method SHELXL-97
_cell_angle_alpha 90.00
_cell_angle_beta 90.00
_cell_angle_gamma 90.00
_cell_formula_units_Z 4
_cell_length_a 14.9689(18)
_cell_length_b 16.995(2)
_cell_length_c 19.372(2)
_cell_measurement_reflns_used 16443
_cell_measurement_temperature 103(2)
_cell_measurement_theta_max 30.6497
_cell_measurement_theta_min 2.0958
_cell_volume 4928.2(10)
_computing_cell_refinement 'CrystalClear (Rigaku Inc., 2008)'
_computing_data_collection 'CrystalClear (Rigaku Inc., 2008)'
_computing_data_reduction 'CrystalClear (Rigaku Inc., 2008)'
_computing_structure_refinement 'SHELXL-97 (Sheldrick, 1997)'
_computing_structure_solution 'SHELXS-97 (Sheldrick, 1990)'
_diffrn_ambient_temperature 103(2)
_diffrn_detector_area_resol_mean 28.5714
_diffrn_measured_fraction_theta_full 0.999
_diffrn_measured_fraction_theta_max 0.999
_diffrn_measurement_device_type Saturn724+
_diffrn_measurement_method dtprofit.ref
_diffrn_radiation_monochromator graphite
_diffrn_radiation_source 'fine-focus sealed tube'
_diffrn_radiation_type MoK\a
_diffrn_radiation_wavelength 0.71075
_diffrn_reflns_av_R_equivalents 0.0283
_diffrn_reflns_av_sigmaI/netI 0.0378
_diffrn_reflns_limit_h_max 19
_diffrn_reflns_limit_h_min -19
_diffrn_reflns_limit_k_max 22
_diffrn_reflns_limit_k_min -22
_diffrn_reflns_limit_l_max 24
_diffrn_reflns_limit_l_min -25
_diffrn_reflns_number 50475
_diffrn_reflns_theta_full 27.50
_diffrn_reflns_theta_max 27.50
_diffrn_reflns_theta_min 2.10
_exptl_absorpt_coefficient_mu 2.863
_exptl_absorpt_correction_T_max 1.0000
_exptl_absorpt_correction_T_min 0.9386
_exptl_absorpt_correction_type multi-scan
_exptl_crystal_colour darkgreen
_exptl_crystal_density_diffrn 1.374
_exptl_crystal_density_method 'not measured'
_exptl_crystal_description Block
_exptl_crystal_F_000 2112
_exptl_crystal_size_max 0.14
_exptl_crystal_size_mid 0.10
_exptl_crystal_size_min 0.06
_refine_diff_density_max 1.506
_refine_diff_density_min -0.437
_refine_diff_density_rms 0.115
_refine_ls_abs_structure_details 'Flack H D (1983), Acta Cryst. A39, 876-881'
_refine_ls_abs_structure_Flack -0.017(4)
_refine_ls_extinction_method none
_refine_ls_goodness_of_fit_ref 1.074
_refine_ls_hydrogen_treatment constr
_refine_ls_matrix_type full
_refine_ls_number_parameters 540
_refine_ls_number_reflns 11301
_refine_ls_number_restraints 0
_refine_ls_restrained_S_all 1.074
_refine_ls_R_factor_all 0.0211
_refine_ls_R_factor_gt 0.0198
_refine_ls_shift/su_max 0.002
_refine_ls_shift/su_mean 0.000
_refine_ls_structure_factor_coef Fsqd
_refine_ls_weighting_details 'calc w=1/[\s^2^(Fo^2^)+(0.0290P)^2^+0.0000P] where P=(Fo^2^+2Fc^2^)/3'
_refine_ls_weighting_scheme calc
_refine_ls_wR_factor_gt 0.0440
_refine_ls_wR_factor_ref 0.0591
_reflns_number_gt 11004
_reflns_number_total 11301
_reflns_threshold_expression >2sigma(I)
_cod_data_source_file om6b00113_si_002.cif
_cod_data_source_block complex_9
_cod_depositor_comments
;
The following automatic conversions were performed:

data item '_exptl_absorpt_correction_type' value 'Multi-scan' was
changed to 'multi-scan' in accordance with the
/home/saulius/struct/COD-crude-data/automatic-downloads/DataCite-retrospective/ACS/depositions/lib/dictionaries/cif_core.dic
dictionary named 'cif_core.dic' version 2.4.2 last updated on
2011-04-26.

data item '_symmetry_cell_setting' value 'Orthorhombic' was changed
to 'orthorhombic' in accordance with the
/home/saulius/struct/COD-crude-data/automatic-downloads/DataCite-retrospective/ACS/depositions/lib/dictionaries/cif_core.dic
dictionary named 'cif_core.dic' version 2.4.2 last updated on
2011-04-26.

Automatic conversion script
Id: cif_fix_values 6909 2019-04-08 15:41:33Z antanas 
;
_cod_original_cell_volume 4928.4(10)
_cod_original_sg_symbol_H-M P212121
_cod_database_code 4088462

loop_
_symmetry_equiv_pos_as_xyz
'x, y, z'
'-x+1/2, -y, z+1/2'
'x+1/2, -y+1/2, -z'
'-x, y+1/2, -z+1/2'

loop_
_atom_site_label
_atom_site_type_symbol
_atom_site_fract_x
_atom_site_fract_y
_atom_site_fract_z
_atom_site_U_iso_or_equiv
_atom_site_adp_type
_atom_site_occupancy
_atom_site_symmetry_multiplicity
_atom_site_calc_flag
_atom_site_refinement_flags
Ir1 Ir 0.843757(8) 0.642022(7) 0.024485(6) 0.01234(3) Uani 1 1 d .
P1 P 0.80554(6) 0.75577(5) -0.02531(5) 0.02002(17) Uani 1 1 d .
P2 P 0.84145(6) 0.53766(4) 0.09276(4) 0.01264(15) Uani 1 1 d .
N1 N 0.73841(17) 0.67178(16) 0.08661(13) 0.0122(5) Uani 1 1 d .
Cl1 Cl 0.96634(6) 0.61107(5) -0.04266(4) 0.02164(18) Uani 1 1 d .
C1 C 0.7195(2) 0.79076(18) 0.02031(19) 0.0171(6) Uani 1 1 d .
H1 H 0.6909 0.8391 0.0096 0.020 Uiso 1 1 calc R
C2 C 0.7588(2) 0.5510(2) 0.14973(17) 0.0151(7) Uani 1 1 d .
H2 H 0.7442 0.5137 0.1845 0.018 Uiso 1 1 calc R
C3 C 0.6923(2) 0.74152(19) 0.07739(18) 0.0160(7) Uani 1 1 d .
C4 C 0.6227(2) 0.7635(2) 0.12109(19) 0.0207(7) Uani 1 1 d .
H3 H 0.5926 0.8120 0.1136 0.025 Uiso 1 1 calc R
C5 C 0.5970(2) 0.7156(2) 0.17506(19) 0.0232(8) Uani 1 1 d .
H4 H 0.5494 0.7304 0.2048 0.028 Uiso 1 1 calc R
C6 C 0.6422(2) 0.6458(2) 0.18475(16) 0.0197(7) Uani 1 1 d .
H5 H 0.6256 0.6120 0.2216 0.024 Uiso 1 1 calc R
C7 C 0.7120(2) 0.62439(19) 0.14092(17) 0.0149(7) Uani 1 1 d .
C8 C 0.8353(2) 0.81739(19) -0.09865(16) 0.0163(7) Uani 1 1 d .
C9 C 0.8015(2) 0.7992(2) -0.16557(17) 0.0158(7) Uani 1 1 d .
C10 C 0.8224(2) 0.8508(2) -0.21943(17) 0.0189(7) Uani 1 1 d .
H6 H 0.7982 0.8403 -0.2638 0.023 Uiso 1 1 calc R
C11 C 0.8766(2) 0.9164(2) -0.21159(18) 0.0171(7) Uani 1 1 d .
C12 C 0.9113(2) 0.9310(2) -0.14620(17) 0.0170(7) Uani 1 1 d .
H7 H 0.9488 0.9755 -0.1400 0.020 Uiso 1 1 calc R
C13 C 0.8934(2) 0.88318(19) -0.08950(17) 0.0160(7) Uani 1 1 d .
C14 C 0.7502(2) 0.7225(2) -0.18518(18) 0.0203(7) Uani 1 1 d .
C15 C 0.8194(3) 0.6568(2) -0.1943(2) 0.0332(10) Uani 1 1 d .
H8 H 0.8527 0.6498 -0.1512 0.050 Uiso 1 1 calc R
H9 H 0.8609 0.6710 -0.2314 0.050 Uiso 1 1 calc R
H10 H 0.7889 0.6076 -0.2062 0.050 Uiso 1 1 calc R
C16 C 0.6785(3) 0.6956(3) -0.1337(2) 0.0402(12) Uani 1 1 d .
H11 H 0.6430 0.6533 -0.1544 0.060 Uiso 1 1 calc R
H12 H 0.6395 0.7400 -0.1223 0.060 Uiso 1 1 calc R
H13 H 0.7074 0.6762 -0.0916 0.060 Uiso 1 1 calc R
C17 C 0.7014(3) 0.7317(2) -0.2546(2) 0.0284(9) Uani 1 1 d .
H14 H 0.7452 0.7409 -0.2914 0.043 Uiso 1 1 calc R
H15 H 0.6603 0.7765 -0.2521 0.043 Uiso 1 1 calc R
H16 H 0.6677 0.6836 -0.2647 0.043 Uiso 1 1 calc R
C18 C 0.8984(2) 0.9685(2) -0.27399(18) 0.0192(7) Uani 1 1 d .
C19 C 0.9398(3) 0.9167(2) -0.3306(2) 0.0277(9) Uani 1 1 d .
H17 H 0.9929 0.8901 -0.3124 0.042 Uiso 1 1 calc R
H18 H 0.9569 0.9497 -0.3700 0.042 Uiso 1 1 calc R
H19 H 0.8961 0.8773 -0.3457 0.042 Uiso 1 1 calc R
C20 C 0.8130(3) 1.0060(2) -0.3023(2) 0.0284(9) Uani 1 1 d .
H20 H 0.7694 0.9647 -0.3129 0.043 Uiso 1 1 calc R
H21 H 0.8270 1.0354 -0.3444 0.043 Uiso 1 1 calc R
H22 H 0.7880 1.0418 -0.2677 0.043 Uiso 1 1 calc R
C21 C 0.9652(3) 1.0341(2) -0.2569(2) 0.0308(9) Uani 1 1 d .
H23 H 0.9392 1.0692 -0.2221 0.046 Uiso 1 1 calc R
H24 H 0.9785 1.0642 -0.2988 0.046 Uiso 1 1 calc R
H25 H 1.0203 1.0109 -0.2388 0.046 Uiso 1 1 calc R
C22 C 0.9377(2) 0.90728(19) -0.01987(19) 0.0186(7) Uani 1 1 d .
C23 C 0.8694(2) 0.9473(2) 0.0272(2) 0.0247(7) Uani 1 1 d .
H26 H 0.8404 0.9903 0.0022 0.037 Uiso 1 1 calc R
H27 H 0.8998 0.9683 0.0680 0.037 Uiso 1 1 calc R
H28 H 0.8243 0.9088 0.0416 0.037 Uiso 1 1 calc R
C24 C 1.0133(3) 0.9680(2) -0.0309(2) 0.0312(9) Uani 1 1 d .
H29 H 1.0578 0.9463 -0.0627 0.047 Uiso 1 1 calc R
H30 H 1.0417 0.9799 0.0135 0.047 Uiso 1 1 calc R
H31 H 0.9882 1.0164 -0.0505 0.047 Uiso 1 1 calc R
C25 C 0.9827(3) 0.8378(2) 0.0170(2) 0.0311(9) Uani 1 1 d .
H32 H 0.9378 0.7977 0.0277 0.047 Uiso 1 1 calc R
H33 H 1.0104 0.8563 0.0598 0.047 Uiso 1 1 calc R
H34 H 1.0286 0.8152 -0.0132 0.047 Uiso 1 1 calc R
C26 C 0.8994(2) 0.44449(18) 0.10106(16) 0.0121(6) Uani 1 1 d .
C27 C 0.8788(2) 0.38229(18) 0.05537(17) 0.0129(6) Uani 1 1 d .
C28 C 0.9291(2) 0.31273(19) 0.05701(17) 0.0153(7) Uani 1 1 d .
C29 C 0.9991(2) 0.3038(2) 0.10293(17) 0.0173(7) Uani 1 1 d .
H35 H 1.0326 0.2563 0.1038 0.021 Uiso 1 1 calc R
C30 C 1.0200(2) 0.3646(2) 0.14765(16) 0.0150(6) Uani 1 1 d .
C31 C 0.9717(2) 0.43522(19) 0.14782(16) 0.0137(6) Uani 1 1 d .
C32 C 0.8085(2) 0.37817(19) -0.00295(17) 0.0144(7) Uani 1 1 d .
C33 C 0.8123(2) 0.28947(18) -0.0233(2) 0.0169(6) Uani 1 1 d .
H36 H 0.7626 0.2606 -0.0011 0.020 Uiso 1 1 calc R
H37 H 0.8063 0.2838 -0.0740 0.020 Uiso 1 1 calc R
C34 C 0.9032(2) 0.2552(2) 0.00075(19) 0.0163(6) Uani 1 1 d .
C35 C 1.0074(2) 0.4912(2) 0.20353(18) 0.0162(7) Uani 1 1 d .
C36 C 1.0953(2) 0.4493(2) 0.22711(18) 0.0176(7) Uani 1 1 d .
H38 H 1.1477 0.4776 0.2083 0.021 Uiso 1 1 calc R
H39 H 1.0994 0.4499 0.2781 0.021 Uiso 1 1 calc R
C37 C 1.0947(2) 0.3634(2) 0.20067(16) 0.0169(6) Uani 1 1 d .
C38 C 0.8383(2) 0.43179(19) -0.06284(16) 0.0180(6) Uani 1 1 d .
H40 H 0.8406 0.4865 -0.0455 0.022 Uiso 1 1 calc R
H41 H 0.9000 0.4168 -0.0758 0.022 Uiso 1 1 calc R
C39 C 0.7812(3) 0.4310(3) -0.1281(2) 0.0380(10) Uani 1 1 d .
H42 H 0.7770 0.3771 -0.1457 0.057 Uiso 1 1 calc R
H43 H 0.8086 0.4648 -0.1631 0.057 Uiso 1 1 calc R
H44 H 0.7212 0.4505 -0.1173 0.057 Uiso 1 1 calc R
C40 C 0.7124(2) 0.40092(19) 0.01957(19) 0.0179(7) Uani 1 1 d .
H45 H 0.7088 0.4590 0.0227 0.021 Uiso 1 1 calc R
H46 H 0.6703 0.3839 -0.0169 0.021 Uiso 1 1 calc R
C41 C 0.6815(2) 0.3663(2) 0.08797(18) 0.0226(7) Uani 1 1 d .
H47 H 0.6811 0.3088 0.0848 0.034 Uiso 1 1 calc R
H48 H 0.6211 0.3852 0.0984 0.034 Uiso 1 1 calc R
H49 H 0.7224 0.3827 0.1247 0.034 Uiso 1 1 calc R
C42 C 0.9760(2) 0.2593(2) -0.05622(17) 0.0196(7) Uani 1 1 d .
H50 H 0.9862 0.3154 -0.0677 0.024 Uiso 1 1 calc R
H51 H 1.0324 0.2385 -0.0368 0.024 Uiso 1 1 calc R
C43 C 0.9563(3) 0.2152(2) -0.12329(19) 0.0269(8) Uani 1 1 d .
H52 H 0.9466 0.1594 -0.1131 0.040 Uiso 1 1 calc R
H53 H 1.0070 0.2208 -0.1549 0.040 Uiso 1 1 calc R
H54 H 0.9026 0.2372 -0.1449 0.040 Uiso 1 1 calc R
C44 C 0.8974(2) 0.16992(18) 0.0268(2) 0.0187(6) Uani 1 1 d .
H55 H 0.8795 0.1359 -0.0123 0.022 Uiso 1 1 calc R
H56 H 0.9578 0.1531 0.0415 0.022 Uiso 1 1 calc R
C45 C 0.8332(3) 0.1562(2) 0.0859(2) 0.0328(10) Uani 1 1 d .
H57 H 0.8487 0.1910 0.1245 0.049 Uiso 1 1 calc R
H58 H 0.8371 0.1013 0.1010 0.049 Uiso 1 1 calc R
H59 H 0.7721 0.1676 0.0707 0.049 Uiso 1 1 calc R
C46 C 1.0278(3) 0.5754(2) 0.17715(19) 0.0233(8) Uani 1 1 d .
H60 H 0.9704 0.6018 0.1668 0.028 Uiso 1 1 calc R
H61 H 1.0567 0.6051 0.2150 0.028 Uiso 1 1 calc R
C47 C 1.0868(3) 0.5809(3) 0.1136(2) 0.0345(10) Uani 1 1 d .
H62 H 1.1492 0.5717 0.1268 0.052 Uiso 1 1 calc R
H63 H 1.0811 0.6333 0.0931 0.052 Uiso 1 1 calc R
H64 H 1.0683 0.5411 0.0799 0.052 Uiso 1 1 calc R
C48 C 0.9404(2) 0.4948(2) 0.26455(18) 0.0205(8) Uani 1 1 d .
H65 H 0.8815 0.5117 0.2465 0.025 Uiso 1 1 calc R
H66 H 0.9331 0.4411 0.2835 0.025 Uiso 1 1 calc R
C49 C 0.9670(3) 0.5503(2) 0.3239(2) 0.0315(9) Uani 1 1 d .
H67 H 1.0298 0.5416 0.3359 0.047 Uiso 1 1 calc R
H68 H 0.9294 0.5396 0.3642 0.047 Uiso 1 1 calc R
H69 H 0.9587 0.6050 0.3092 0.047 Uiso 1 1 calc R
C50 C 1.1843(2) 0.3397(2) 0.1669(2) 0.0247(8) Uani 1 1 d .
H70 H 1.2320 0.3436 0.2022 0.030 Uiso 1 1 calc R
H71 H 1.1803 0.2839 0.1527 0.030 Uiso 1 1 calc R
C51 C 1.2122(3) 0.3884(3) 0.1043(2) 0.0357(10) Uani 1 1 d .
H72 H 1.1645 0.3872 0.0696 0.054 Uiso 1 1 calc R
H73 H 1.2670 0.3663 0.0844 0.054 Uiso 1 1 calc R
H74 H 1.2231 0.4428 0.1185 0.054 Uiso 1 1 calc R
C52 C 1.0698(3) 0.3032(2) 0.2572(2) 0.0230(8) Uani 1 1 d .
H75 H 1.0142 0.3210 0.2800 0.028 Uiso 1 1 calc R
H76 H 1.0571 0.2521 0.2349 0.028 Uiso 1 1 calc R
C53 C 1.1411(3) 0.2906(3) 0.3126(2) 0.0343(10) Uani 1 1 d .
H77 H 1.1937 0.2658 0.2918 0.051 Uiso 1 1 calc R
H78 H 1.1172 0.2564 0.3489 0.051 Uiso 1 1 calc R
H79 H 1.1580 0.3414 0.3325 0.051 Uiso 1 1 calc R

loop_
_atom_site_aniso_label
_atom_site_aniso_U_11
_atom_site_aniso_U_22
_atom_site_aniso_U_33
_atom_site_aniso_U_23
_atom_site_aniso_U_13
_atom_site_aniso_U_12
Ir1 0.01501(5) 0.01000(5) 0.01202(5) 0.00120(5) 0.00120(5) 0.00120(5)
P1 0.0290(4) 0.0140(4) 0.0171(4) 0.0043(4) 0.0036(4) 0.0050(3)
P2 0.0142(4) 0.0104(3) 0.0134(4) 0.0017(3) 0.0011(4) 0.0012(4)
N1 0.0151(13) 0.0113(12) 0.0102(13) -0.0018(10) -0.0010(10) 0.0017(10)
Cl1 0.0214(4) 0.0209(4) 0.0226(4) 0.0023(3) 0.0085(3) 0.0014(3)
C1 0.0221(15) 0.0128(15) 0.0163(16) 0.0022(14) -0.0032(15) 0.0062(12)
C2 0.0154(16) 0.0156(16) 0.0145(16) 0.0030(13) 0.0015(12) -0.0013(13)
C3 0.0178(15) 0.0144(16) 0.0159(16) -0.0006(13) -0.0033(13) 0.0039(13)
C4 0.0228(17) 0.0186(18) 0.0207(18) -0.0015(14) -0.0026(14) 0.0086(14)
C5 0.0214(18) 0.029(2) 0.0188(18) -0.0022(15) 0.0058(15) 0.0066(15)
C6 0.0216(17) 0.0223(16) 0.0153(15) 0.0048(14) 0.0033(12) -0.0007(16)
C7 0.0147(15) 0.0147(17) 0.0153(16) -0.0011(12) -0.0029(12) 0.0005(12)
C8 0.0215(17) 0.0141(15) 0.0134(15) 0.0015(12) 0.0018(14) 0.0010(14)
C9 0.0183(16) 0.0126(16) 0.0166(17) 0.0000(13) 0.0004(13) 0.0010(13)
C10 0.0254(17) 0.0183(17) 0.0130(15) 0.0003(14) 0.0001(12) -0.0005(14)
C11 0.0211(16) 0.0150(16) 0.0152(17) 0.0015(13) 0.0046(13) 0.0025(13)
C12 0.0210(17) 0.0122(16) 0.0178(17) 0.0009(13) 0.0014(13) -0.0018(13)
C13 0.0198(17) 0.0131(15) 0.0152(16) -0.0013(12) 0.0005(13) 0.0030(12)
C14 0.0295(19) 0.0149(17) 0.0164(17) -0.0024(14) -0.0029(15) -0.0052(15)
C15 0.045(2) 0.0154(19) 0.039(2) -0.0034(16) -0.0130(18) 0.0047(16)
C16 0.055(3) 0.039(2) 0.027(2) -0.0041(18) 0.005(2) -0.026(2)
C17 0.038(2) 0.022(2) 0.025(2) 0.0002(16) -0.0092(17) -0.0068(17)
C18 0.0231(18) 0.0178(17) 0.0166(18) 0.0042(14) 0.0048(14) -0.0008(14)
C19 0.035(2) 0.025(2) 0.023(2) 0.0028(16) 0.0107(16) 0.0041(17)
C20 0.028(2) 0.027(2) 0.030(2) 0.0083(17) 0.0044(16) 0.0030(16)
C21 0.037(2) 0.029(2) 0.026(2) 0.0058(17) 0.0019(18) -0.0095(19)
C22 0.0240(16) 0.0164(16) 0.0153(16) -0.0024(14) -0.0032(15) 0.0000(12)
C23 0.0292(18) 0.0210(17) 0.0237(18) -0.0083(17) 0.0032(16) -0.0017(13)
C24 0.032(2) 0.038(2) 0.024(2) -0.0083(19) 0.0001(18) -0.0130(17)
C25 0.039(2) 0.030(2) 0.024(2) -0.0048(17) -0.0088(18) 0.0063(16)
C26 0.0117(14) 0.0119(15) 0.0126(15) 0.0034(12) 0.0000(12) 0.0009(12)
C27 0.0129(14) 0.0122(15) 0.0137(15) 0.0020(12) 0.0023(12) -0.0022(12)
C28 0.0163(16) 0.0129(16) 0.0167(17) -0.0013(13) 0.0002(13) 0.0002(13)
C29 0.0193(16) 0.0132(16) 0.0194(18) 0.0001(13) -0.0020(13) 0.0045(13)
C30 0.0128(14) 0.0176(16) 0.0147(15) 0.0006(14) -0.0012(12) 0.0013(14)
C31 0.0132(15) 0.0149(15) 0.0130(15) 0.0026(12) 0.0023(12) -0.0021(13)
C32 0.0129(14) 0.0143(16) 0.0160(15) -0.0012(12) -0.0028(12) -0.0004(12)
C33 0.0164(14) 0.0150(15) 0.0193(16) -0.0052(15) -0.0028(15) 0.0015(12)
C34 0.0151(14) 0.0157(15) 0.0182(14) -0.0022(12) -0.0033(12) 0.0030(12)
C35 0.0162(16) 0.0169(17) 0.0156(17) 0.0004(13) -0.0030(13) -0.0014(13)
C36 0.0134(15) 0.0195(18) 0.0199(18) -0.0016(14) -0.0032(13) 0.0005(13)
C37 0.0157(14) 0.0180(16) 0.0168(16) 0.0008(15) -0.0048(12) 0.0029(14)
C38 0.0219(16) 0.0151(15) 0.0169(16) 0.0018(13) -0.0020(15) 0.0021(15)
C39 0.046(3) 0.045(3) 0.023(2) 0.0055(19) -0.0155(19) -0.008(2)
C40 0.0134(14) 0.0159(15) 0.0242(18) -0.0025(15) -0.0038(15) 0.0007(12)
C41 0.0173(16) 0.0222(18) 0.0284(19) -0.0040(16) 0.0037(13) -0.0048(14)
C42 0.0207(17) 0.0191(17) 0.0189(17) -0.0020(14) -0.0006(14) 0.0022(14)
C43 0.026(2) 0.034(2) 0.0211(19) -0.0047(16) 0.0024(16) 0.0020(17)
C44 0.0222(16) 0.0130(14) 0.0209(17) -0.0051(15) -0.0006(16) 0.0015(12)
C45 0.051(3) 0.0183(19) 0.029(2) 0.0038(15) 0.0133(19) 0.0041(18)
C46 0.0265(18) 0.0165(17) 0.0268(19) 0.0027(15) -0.0095(16) -0.0085(15)
C47 0.035(2) 0.033(2) 0.036(2) 0.0120(19) -0.0068(19) -0.0149(19)
C48 0.0206(18) 0.0263(19) 0.0146(17) 0.0007(15) -0.0001(14) 0.0033(15)
C49 0.034(2) 0.040(2) 0.0211(19) -0.0103(17) -0.0075(17) 0.0122(19)
C50 0.0178(16) 0.026(2) 0.030(2) -0.0059(15) -0.0053(14) 0.0053(14)
C51 0.027(2) 0.041(2) 0.039(3) -0.006(2) 0.0094(18) 0.0044(18)
C52 0.0257(19) 0.0204(18) 0.0230(19) 0.0045(15) -0.0062(15) 0.0037(15)
C53 0.043(3) 0.033(2) 0.027(2) 0.0057(17) -0.0092(19) 0.0098(19)

loop_
_atom_type_symbol
_atom_type_description
_atom_type_scat_dispersion_real
_atom_type_scat_dispersion_imag
_atom_type_scat_source
C C 0.0033 0.0016 'International Tables Vol C Tables 4.2.6.8 and 6.1.1.4'
H H 0.0000 0.0000 'International Tables Vol C Tables 4.2.6.8 and 6.1.1.4'
Cl Cl 0.1484 0.1585 'International Tables Vol C Tables 4.2.6.8 and 6.1.1.4'
Ir Ir -1.4442 7.9887 'International Tables Vol C Tables 4.2.6.8 and 6.1.1.4'
N N 0.0061 0.0033 'International Tables Vol C Tables 4.2.6.8 and 6.1.1.4'
P P 0.1023 0.0942 'International Tables Vol C Tables 4.2.6.8 and 6.1.1.4'

loop_
_geom_angle_atom_site_label_1
_geom_angle_atom_site_label_2
_geom_angle_atom_site_label_3
_geom_angle
N1 Ir1 P2 80.48(8)
N1 Ir1 P1 80.96(8)
P2 Ir1 P1 161.32(3)
N1 Ir1 Cl1 177.73(8)
P2 Ir1 Cl1 99.58(3)
P1 Ir1 Cl1 99.05(3)
C1 P1 C8 113.37(16)
C1 P1 Ir1 106.07(12)
C8 P1 Ir1 140.51(12)
C2 P2 C26 114.40(16)
C2 P2 Ir1 107.31(12)
C26 P2 Ir1 138.23(11)
C3 N1 C7 117.0(3)
C3 N1 Ir1 121.4(2)
C7 N1 Ir1 121.6(2)
C3 C1 P1 114.6(2)
C3 C1 H1 122.7
P1 C1 H1 122.7
C7 C2 P2 113.5(2)
C7 C2 H2 123.3
P2 C2 H2 123.3
N1 C3 C4 121.7(3)
N1 C3 C1 117.0(3)
C4 C3 C1 121.4(3)
C5 C4 C3 120.7(3)
C5 C4 H3 119.7
C3 C4 H3 119.7
C4 C5 C6 118.3(3)
C4 C5 H4 120.8
C6 C5 H4 120.8
C5 C6 C7 120.6(3)
C5 C6 H5 119.7
C7 C6 H5 119.7
N1 C7 C6 121.7(3)
N1 C7 C2 117.1(3)
C6 C7 C2 121.2(3)
C9 C8 C13 119.9(3)
C9 C8 P1 119.9(3)
C13 C8 P1 120.2(2)
C10 C9 C8 117.6(3)
C10 C9 C14 116.9(3)
C8 C9 C14 125.2(3)
C9 C10 C11 123.6(3)
C9 C10 H6 118.2
C11 C10 H6 118.2
C12 C11 C10 117.4(3)
C12 C11 C18 122.4(3)
C10 C11 C18 120.2(3)
C11 C12 C13 122.9(3)
C11 C12 H7 118.6
C13 C12 H7 118.6
C12 C13 C8 118.5(3)
C12 C13 C22 116.6(3)
C8 C13 C22 125.0(3)
C16 C14 C15 109.3(3)
C16 C14 C17 105.4(3)
C15 C14 C17 107.1(3)
C16 C14 C9 115.8(3)
C15 C14 C9 107.8(3)
C17 C14 C9 111.2(3)
C14 C15 H8 109.5
C14 C15 H9 109.5
H8 C15 H9 109.5
C14 C15 H10 109.5
H8 C15 H10 109.5
H9 C15 H10 109.5
C14 C16 H11 109.5
C14 C16 H12 109.5
H11 C16 H12 109.5
C14 C16 H13 109.5
H11 C16 H13 109.5
H12 C16 H13 109.5
C14 C17 H14 109.5
C14 C17 H15 109.5
H14 C17 H15 109.5
C14 C17 H16 109.5
H14 C17 H16 109.5
H15 C17 H16 109.5
C11 C18 C20 110.2(3)
C11 C18 C21 112.8(3)
C20 C18 C21 108.6(3)
C11 C18 C19 108.6(3)
C20 C18 C19 108.6(3)
C21 C18 C19 107.9(3)
C18 C19 H17 109.5
C18 C19 H18 109.5
H17 C19 H18 109.5
C18 C19 H19 109.5
H17 C19 H19 109.5
H18 C19 H19 109.5
C18 C20 H20 109.5
C18 C20 H21 109.5
H20 C20 H21 109.5
C18 C20 H22 109.5
H20 C20 H22 109.5
H21 C20 H22 109.5
C18 C21 H23 109.5
C18 C21 H24 109.5
H23 C21 H24 109.5
C18 C21 H25 109.5
H23 C21 H25 109.5
H24 C21 H25 109.5
C23 C22 C25 111.0(3)
C23 C22 C24 106.0(3)
C25 C22 C24 104.9(3)
C23 C22 C13 110.4(3)
C25 C22 C13 112.8(3)
C24 C22 C13 111.5(3)
C22 C23 H26 109.5
C22 C23 H27 109.5
H26 C23 H27 109.5
C22 C23 H28 109.5
H26 C23 H28 109.5
H27 C23 H28 109.5
C22 C24 H29 109.5
C22 C24 H30 109.5
H29 C24 H30 109.5
C22 C24 H31 109.5
H29 C24 H31 109.5
H30 C24 H31 109.5
C22 C25 H32 109.5
C22 C25 H33 109.5
H32 C25 H33 109.5
C22 C25 H34 109.5
H32 C25 H34 109.5
H33 C25 H34 109.5
C27 C26 C31 118.9(3)
C27 C26 P2 119.6(2)
C31 C26 P2 121.2(2)
C28 C27 C26 119.9(3)
C28 C27 C32 110.1(3)
C26 C27 C32 129.8(3)
C29 C28 C27 121.0(3)
C29 C28 C34 125.9(3)
C27 C28 C34 113.0(3)
C28 C29 C30 119.5(3)
C28 C29 H35 120.3
C30 C29 H35 120.3
C29 C30 C31 121.6(3)
C29 C30 C37 125.4(3)
C31 C30 C37 113.0(3)
C30 C31 C26 119.2(3)
C30 C31 C35 110.6(3)
C26 C31 C35 130.2(3)
C38 C32 C27 109.0(3)
C38 C32 C40 109.4(3)
C27 C32 C40 114.5(3)
C38 C32 C33 111.7(3)
C27 C32 C33 101.8(2)
C40 C32 C33 110.3(3)
C34 C33 C32 108.6(3)
C34 C33 H36 110.0
C32 C33 H36 110.0
C34 C33 H37 110.0
C32 C33 H37 110.0
H36 C33 H37 108.3
C28 C34 C44 112.8(3)
C28 C34 C33 101.5(3)
C44 C34 C33 113.8(3)
C28 C34 C42 107.6(3)
C44 C34 C42 108.4(3)
C33 C34 C42 112.6(3)
C31 C35 C46 114.1(3)
C31 C35 C48 109.6(3)
C46 C35 C48 110.0(3)
C31 C35 C36 102.5(3)
C46 C35 C36 110.5(3)
C48 C35 C36 109.8(3)
C37 C36 C35 109.2(3)
C37 C36 H38 109.8
C35 C36 H38 109.8
C37 C36 H39 109.8
C35 C36 H39 109.8
H38 C36 H39 108.3
C30 C37 C50 110.8(3)
C30 C37 C52 108.1(3)
C50 C37 C52 109.7(3)
C30 C37 C36 102.4(3)
C50 C37 C36 112.4(3)
C52 C37 C36 113.0(3)
C39 C38 C32 117.1(3)
C39 C38 H40 108.0
C32 C38 H40 108.0
C39 C38 H41 108.0
C32 C38 H41 108.0
H40 C38 H41 107.3
C38 C39 H42 109.5
C38 C39 H43 109.5
H42 C39 H43 109.5
C38 C39 H44 109.5
H42 C39 H44 109.5
H43 C39 H44 109.5
C41 C40 C32 115.5(3)
C41 C40 H45 108.4
C32 C40 H45 108.4
C41 C40 H46 108.4
C32 C40 H46 108.4
H45 C40 H46 107.5
C40 C41 H47 109.5
C40 C41 H48 109.5
H47 C41 H48 109.5
C40 C41 H49 109.5
H47 C41 H49 109.5
H48 C41 H49 109.5
C43 C42 C34 116.5(3)
C43 C42 H50 108.2
C34 C42 H50 108.2
C43 C42 H51 108.2
C34 C42 H51 108.2
H50 C42 H51 107.3
C42 C43 H52 109.5
C42 C43 H53 109.5
H52 C43 H53 109.5
C42 C43 H54 109.5
H52 C43 H54 109.5
H53 C43 H54 109.5
C45 C44 C34 115.4(3)
C45 C44 H55 108.4
C34 C44 H55 108.4
C45 C44 H56 108.4
C34 C44 H56 108.4
H55 C44 H56 107.5
C44 C45 H57 109.5
C44 C45 H58 109.5
H57 C45 H58 109.5
C44 C45 H59 109.5
H57 C45 H59 109.5
H58 C45 H59 109.5
C47 C46 C35 116.0(3)
C47 C46 H60 108.3
C35 C46 H60 108.3
C47 C46 H61 108.3
C35 C46 H61 108.3
H60 C46 H61 107.4
C46 C47 H62 109.5
C46 C47 H63 109.5
H62 C47 H63 109.5
C46 C47 H64 109.5
H62 C47 H64 109.5
H63 C47 H64 109.5
C49 C48 C35 115.2(3)
C49 C48 H65 108.5
C35 C48 H65 108.5
C49 C48 H66 108.5
C35 C48 H66 108.5
H65 C48 H66 107.5
C48 C49 H67 109.5
C48 C49 H68 109.5
H67 C49 H68 109.5
C48 C49 H69 109.5
H67 C49 H69 109.5
H68 C49 H69 109.5
C51 C50 C37 115.7(3)
C51 C50 H70 108.4
C37 C50 H70 108.4
C51 C50 H71 108.4
C37 C50 H71 108.4
H70 C50 H71 107.4
C50 C51 H72 109.5
C50 C51 H73 109.5
H72 C51 H73 109.5
C50 C51 H74 109.5
H72 C51 H74 109.5
H73 C51 H74 109.5
C53 C52 C37 115.0(3)
C53 C52 H75 108.5
C37 C52 H75 108.5
C53 C52 H76 108.5
C37 C52 H76 108.5
H75 C52 H76 107.5
C52 C53 H77 109.5
C52 C53 H78 109.5
H77 C53 H78 109.5
C52 C53 H79 109.5
H77 C53 H79 109.5
H78 C53 H79 109.5

loop_
_geom_bond_atom_site_label_1
_geom_bond_atom_site_label_2
_geom_bond_distance
Ir1 N1 2.047(3)
Ir1 P2 2.2128(8)
Ir1 P1 2.2349(9)
Ir1 Cl1 2.3099(9)
P1 C1 1.671(3)
P1 C8 1.821(3)
P2 C2 1.673(3)
P2 C26 1.812(3)
N1 C3 1.384(4)
N1 C7 1.383(4)
C1 C3 1.446(5)
C1 H1 0.9500
C2 C7 1.441(4)
C2 H2 0.9500
C3 C4 1.393(5)
C4 C5 1.380(5)
C4 H3 0.9500
C5 C6 1.378(5)
C5 H4 0.9500
C6 C7 1.395(4)
C6 H5 0.9500
C8 C9 1.426(5)
C8 C13 1.427(5)
C9 C10 1.398(5)
C9 C14 1.560(5)
C10 C11 1.388(5)
C10 H6 0.9500
C11 C12 1.391(5)
C11 C18 1.533(5)
C12 C13 1.392(5)
C12 H7 0.9500
C13 C22 1.558(5)
C14 C16 1.535(5)
C14 C15 1.533(5)
C14 C17 1.539(5)
C15 H8 0.9800
C15 H9 0.9800
C15 H10 0.9800
C16 H11 0.9800
C16 H12 0.9800
C16 H13 0.9800
C17 H14 0.9800
C17 H15 0.9800
C17 H16 0.9800
C18 C20 1.529(5)
C18 C21 1.534(5)
C18 C19 1.538(5)
C19 H17 0.9800
C19 H18 0.9800
C19 H19 0.9800
C20 H20 0.9800
C20 H21 0.9800
C20 H22 0.9800
C21 H23 0.9800
C21 H24 0.9800
C21 H25 0.9800
C22 C23 1.529(5)
C22 C25 1.535(5)
C22 C24 1.546(5)
C23 H26 0.9800
C23 H27 0.9800
C23 H28 0.9800
C24 H29 0.9800
C24 H30 0.9800
C24 H31 0.9800
C25 H32 0.9800
C25 H33 0.9800
C25 H34 0.9800
C26 C27 1.413(4)
C26 C31 1.420(4)
C27 C28 1.402(4)
C27 C32 1.545(5)
C28 C29 1.383(5)
C28 C34 1.514(5)
C29 C30 1.385(5)
C29 H35 0.9500
C30 C31 1.401(5)
C30 C37 1.518(4)
C31 C35 1.534(4)
C32 C38 1.541(4)
C32 C40 1.552(4)
C32 C33 1.559(4)
C33 C34 1.552(5)
C33 H36 0.9900
C33 H37 0.9900
C34 C44 1.537(5)
C34 C42 1.552(5)
C35 C46 1.550(5)
C35 C48 1.552(5)
C35 C36 1.564(5)
C36 C37 1.547(5)
C36 H38 0.9900
C36 H39 0.9900
C37 C50 1.546(5)
C37 C52 1.545(5)
C38 C39 1.526(5)
C38 H40 0.9900
C38 H41 0.9900
C39 H42 0.9800
C39 H43 0.9800
C39 H44 0.9800
C40 C41 1.522(5)
C40 H45 0.9900
C40 H46 0.9900
C41 H47 0.9800
C41 H48 0.9800
C41 H49 0.9800
C42 C43 1.529(5)
C42 H50 0.9900
C42 H51 0.9900
C43 H52 0.9800
C43 H53 0.9800
C43 H54 0.9800
C44 C45 1.515(5)
C44 H55 0.9900
C44 H56 0.9900
C45 H57 0.9800
C45 H58 0.9800
C45 H59 0.9800
C46 C47 1.518(6)
C46 H60 0.9900
C46 H61 0.9900
C47 H62 0.9800
C47 H63 0.9800
C47 H64 0.9800
C48 C49 1.539(5)
C48 H65 0.9900
C48 H66 0.9900
C49 H67 0.9800
C49 H68 0.9800
C49 H69 0.9800
C50 C51 1.526(6)
C50 H70 0.9900
C50 H71 0.9900
C51 H72 0.9800
C51 H73 0.9800
C51 H74 0.9800
C52 C53 1.528(5)
C52 H75 0.9900
C52 H76 0.9900
C53 H77 0.9800
C53 H78 0.9800
C53 H79 0.9800

loop_
_geom_torsion_atom_site_label_1
_geom_torsion_atom_site_label_2
_geom_torsion_atom_site_label_3
_geom_torsion_atom_site_label_4
_geom_torsion
N1 Ir1 P1 C1 1.02(15)
P2 Ir1 P1 C1 7.60(18)
Cl1 Ir1 P1 C1 -176.68(13)
N1 Ir1 P1 C8 -176.2(2)
P2 Ir1 P1 C8 -169.58(18)
Cl1 Ir1 P1 C8 6.14(19)
N1 Ir1 P2 C2 -0.81(14)
P1 Ir1 P2 C2 -7.40(17)
Cl1 Ir1 P2 C2 176.89(12)
N1 Ir1 P2 C26 176.24(18)
P1 Ir1 P2 C26 169.65(17)
Cl1 Ir1 P2 C26 -6.06(17)
P2 Ir1 N1 C3 -179.8(2)
P1 Ir1 N1 C3 -2.0(2)
Cl1 Ir1 N1 C3 88(2)
P2 Ir1 N1 C7 2.3(2)
P1 Ir1 N1 C7 -179.9(2)
Cl1 Ir1 N1 C7 -89(2)
C8 P1 C1 C3 177.8(2)
Ir1 P1 C1 C3 -0.2(3)
C26 P2 C2 C7 -178.3(2)
Ir1 P2 C2 C7 -0.4(3)
C7 N1 C3 C4 0.5(5)
Ir1 N1 C3 C4 -177.5(3)
C7 N1 C3 C1 -179.6(3)
Ir1 N1 C3 C1 2.4(4)
P1 C1 C3 N1 -1.2(4)
P1 C1 C3 C4 178.7(3)
N1 C3 C4 C5 -0.6(5)
C1 C3 C4 C5 179.5(3)
C3 C4 C5 C6 0.3(6)
C4 C5 C6 C7 -0.1(5)
C3 N1 C7 C6 -0.2(5)
Ir1 N1 C7 C6 177.8(2)
C3 N1 C7 C2 178.8(3)
Ir1 N1 C7 C2 -3.2(4)
C5 C6 C7 N1 0.0(5)
C5 C6 C7 C2 -178.9(3)
P2 C2 C7 N1 2.2(4)
P2 C2 C7 C6 -178.8(3)
C1 P1 C8 C9 -96.2(3)
Ir1 P1 C8 C9 80.8(3)
C1 P1 C8 C13 84.6(3)
Ir1 P1 C8 C13 -98.4(3)
C13 C8 C9 C10 -4.2(5)
P1 C8 C9 C10 176.6(3)
C13 C8 C9 C14 169.9(3)
P1 C8 C9 C14 -9.3(5)
C8 C9 C10 C11 2.4(5)
C14 C9 C10 C11 -172.1(3)
C9 C10 C11 C12 -0.1(5)
C9 C10 C11 C18 178.1(3)
C10 C11 C12 C13 -0.4(5)
C18 C11 C12 C13 -178.6(3)
C11 C12 C13 C8 -1.4(5)
C11 C12 C13 C22 179.7(3)
C9 C8 C13 C12 3.7(5)
P1 C8 C13 C12 -177.1(3)
C9 C8 C13 C22 -177.5(3)
P1 C8 C13 C22 1.7(5)
C10 C9 C14 C16 -141.9(4)
C8 C9 C14 C16 44.0(5)
C10 C9 C14 C15 95.4(4)
C8 C9 C14 C15 -78.6(4)
C10 C9 C14 C17 -21.6(4)
C8 C9 C14 C17 164.3(3)
C12 C11 C18 C20 -118.6(4)
C10 C11 C18 C20 63.2(4)
C12 C11 C18 C21 2.9(5)
C10 C11 C18 C21 -175.2(3)
C12 C11 C18 C19 122.5(4)
C10 C11 C18 C19 -55.6(4)
C12 C13 C22 C23 102.7(4)
C8 C13 C22 C23 -76.1(4)
C12 C13 C22 C25 -132.6(3)
C8 C13 C22 C25 48.7(5)
C12 C13 C22 C24 -14.9(4)
C8 C13 C22 C24 166.4(3)
C2 P2 C26 C27 100.8(3)
Ir1 P2 C26 C27 -76.1(3)
C2 P2 C26 C31 -85.8(3)
Ir1 P2 C26 C31 97.2(3)
C31 C26 C27 C28 0.3(5)
P2 C26 C27 C28 173.8(2)
C31 C26 C27 C32 -176.0(3)
P2 C26 C27 C32 -2.5(5)
C26 C27 C28 C29 0.1(5)
C32 C27 C28 C29 177.1(3)
C26 C27 C28 C34 -175.1(3)
C32 C27 C28 C34 1.9(4)
C27 C28 C29 C30 -0.4(5)
C34 C28 C29 C30 174.1(3)
C28 C29 C30 C31 0.3(5)
C28 C29 C30 C37 -180.0(3)
C29 C30 C31 C26 0.1(5)
C37 C30 C31 C26 -179.7(3)
C29 C30 C31 C35 178.5(3)
C37 C30 C31 C35 -1.3(4)
C27 C26 C31 C30 -0.4(4)
P2 C26 C31 C30 -173.8(2)
C27 C26 C31 C35 -178.4(3)
P2 C26 C31 C35 8.2(5)
C28 C27 C32 C38 -106.2(3)
C26 C27 C32 C38 70.4(4)
C28 C27 C32 C40 130.9(3)
C26 C27 C32 C40 -52.5(4)
C28 C27 C32 C33 12.0(3)
C26 C27 C32 C33 -171.4(3)
C38 C32 C33 C34 95.0(3)
C27 C32 C33 C34 -21.2(3)
C40 C32 C33 C34 -143.1(3)
C29 C28 C34 C44 48.1(5)
C27 C28 C34 C44 -137.0(3)
C29 C28 C34 C33 170.2(3)
C27 C28 C34 C33 -14.9(4)
C29 C28 C34 C42 -71.4(4)
C27 C28 C34 C42 103.5(3)
C32 C33 C34 C28 22.2(4)
C32 C33 C34 C44 143.6(3)
C32 C33 C34 C42 -92.6(3)
C30 C31 C35 C46 129.6(3)
C26 C31 C35 C46 -52.3(5)
C30 C31 C35 C48 -106.6(3)
C26 C31 C35 C48 71.6(4)
C30 C31 C35 C36 10.0(3)
C26 C31 C35 C36 -171.8(3)
C31 C35 C36 C37 -15.1(3)
C46 C35 C36 C37 -137.1(3)
C48 C35 C36 C37 101.4(3)
C29 C30 C37 C50 51.9(5)
C31 C30 C37 C50 -128.3(3)
C29 C30 C37 C52 -68.4(4)
C31 C30 C37 C52 111.4(3)
C29 C30 C37 C36 172.1(3)
C31 C30 C37 C36 -8.2(4)
C35 C36 C37 C30 14.3(3)
C35 C36 C37 C50 133.4(3)
C35 C36 C37 C52 -101.7(3)
C27 C32 C38 C39 175.4(3)
C40 C32 C38 C39 -58.7(4)
C33 C32 C38 C39 63.7(4)
C38 C32 C40 C41 -166.8(3)
C27 C32 C40 C41 -44.1(4)
C33 C32 C40 C41 69.9(4)
C28 C34 C42 C43 -171.1(3)
C44 C34 C42 C43 66.7(4)
C33 C34 C42 C43 -60.1(4)
C28 C34 C44 C45 57.4(4)
C33 C34 C44 C45 -57.5(4)
C42 C34 C44 C45 176.4(3)
C31 C35 C46 C47 -51.6(4)
C48 C35 C46 C47 -175.3(3)
C36 C35 C46 C47 63.2(4)
C31 C35 C48 C49 -178.9(3)
C46 C35 C48 C49 -52.6(4)
C36 C35 C48 C49 69.3(4)
C30 C37 C50 C51 53.8(4)
C52 C37 C50 C51 173.1(3)
C36 C37 C50 C51 -60.2(4)
C30 C37 C52 C53 176.1(3)
C50 C37 C52 C53 55.1(4)
C36 C37 C52 C53 -71.3(4)
